data_7154698
loop_
_publ_author_name
'Shen, Guo-Liang'
'Sun, Jing'
'Yan, Chao-Guo'

_publ_section_title
;
 Diastereoselective synthesis of
 spiro[benzo[d]pyrrolo[2,1-b]thiazole-3,3'-indolines] via cycloaddition
 reaction of N-phenacylbenzothiazolium bromides and 3-methyleneoxindoles.
;
_journal_issue 44
_journal_name_full 'Organic &amp; biomolecular chemistry'
_journal_page_first 10929
_journal_page_last 10938
_journal_paper_doi 10.1039/c5ob01374g
_journal_volume 13
_journal_year 2015
_chemical_formula_moiety 'C35 H26 Cl2 N2 O3 S'
_chemical_formula_sum 'C35 H26 Cl2 N2 O3 S'
_chemical_formula_weight 625.54
_chemical_name_systematic
; 
 ? 
;
_space_group_IT_number 2
_symmetry_cell_setting triclinic
_symmetry_space_group_name_Hall '-P 1'
_symmetry_space_group_name_H-M 'P -1'
_atom_sites_solution_hydrogens geom
_atom_sites_solution_primary direct
_atom_sites_solution_secondary difmap
_audit_creation_method SHELXL-97
_audit_update_record
;
2015-07-05 deposited with the CCDC.
2015-09-03 downloaded from the CCDC.
;
_cell_angle_alpha 102.851(4)
_cell_angle_beta 96.021(4)
_cell_angle_gamma 101.520(4)
_cell_formula_units_Z 2
_cell_length_a 10.1987(13)
_cell_length_b 12.6875(15)
_cell_length_c 13.8047(18)
_cell_measurement_reflns_used 7011
_cell_measurement_temperature 296(2)
_cell_measurement_theta_max 22.79
_cell_measurement_theta_min 2.35
_cell_volume 1685.5(4)
_computing_cell_refinement 'Bruker SMART'
_computing_data_collection 'Bruker SMART'
_computing_data_reduction 'Bruker SAINT'
_computing_molecular_graphics 'Bruker SHELXTL'
_computing_publication_material 'Bruker SHELXTL'
_computing_structure_refinement 'SHELXL-97 (Sheldrick, 2008)'
_computing_structure_solution 'SHELXS-97 (Sheldrick, 2008)'
_diffrn_ambient_temperature 296(2)
_diffrn_measured_fraction_theta_full 0.990
_diffrn_measured_fraction_theta_max 0.990
_diffrn_measurement_device_type 'CCD area detector'
_diffrn_measurement_method 'phi and omega scans'
_diffrn_radiation_monochromator graphite
_diffrn_radiation_source 'fine-focus sealed tube'
_diffrn_radiation_type MoK\a
_diffrn_radiation_wavelength 0.71073
_diffrn_reflns_av_R_equivalents 0.0433
_diffrn_reflns_av_sigmaI/netI 0.0690
_diffrn_reflns_limit_h_max 13
_diffrn_reflns_limit_h_min -13
_diffrn_reflns_limit_k_max 16
_diffrn_reflns_limit_k_min -14
_diffrn_reflns_limit_l_max 17
_diffrn_reflns_limit_l_min -17
_diffrn_reflns_number 25368
_diffrn_reflns_theta_full 27.55
_diffrn_reflns_theta_max 27.55
_diffrn_reflns_theta_min 1.69
_exptl_absorpt_coefficient_mu 0.290
_exptl_absorpt_correction_T_max 0.939
_exptl_absorpt_correction_T_min 0.903
_exptl_absorpt_correction_type multi-scan
_exptl_absorpt_process_details sadabs
_exptl_crystal_colour colorless
_exptl_crystal_density_diffrn 1.233
_exptl_crystal_density_method 'not measured'
_exptl_crystal_description block
_exptl_crystal_F_000 648
_exptl_crystal_size_max 0.36
_exptl_crystal_size_mid 0.28
_exptl_crystal_size_min 0.22
_platon_squeeze_details ' '
_refine_diff_density_max 0.266
_refine_diff_density_min -0.361
_refine_diff_density_rms 0.047
_refine_ls_extinction_method none
_refine_ls_goodness_of_fit_ref 1.050
_refine_ls_hydrogen_treatment constr
_refine_ls_matrix_type full
_refine_ls_number_parameters 389
_refine_ls_number_reflns 7698
_refine_ls_number_restraints 0
_refine_ls_restrained_S_all 1.050
_refine_ls_R_factor_all 0.1356
_refine_ls_R_factor_gt 0.0650
_refine_ls_shift/su_max 0.000
_refine_ls_shift/su_mean 0.000
_refine_ls_structure_factor_coef Fsqd
_refine_ls_weighting_details 'calc w=1/[\s^2^(Fo^2^)+(0.0932P)^2^+0.0000P] where P=(Fo^2^+2Fc^2^)/3'
_refine_ls_weighting_scheme calc
_refine_ls_wR_factor_gt 0.1658
_refine_ls_wR_factor_ref 0.1865
_reflns_number_gt 3921
_reflns_number_total 7698
_reflns_threshold_expression >2sigma(I)
_cod_data_source_file c5ob01374g2.cif
_cod_data_source_block 5b
_cod_depositor_comments 'Adding full bibliography for 7154692--7154698.cif.'
_cod_database_code 7154698
_audit_block_doi 10.5517/cc1jbsvh

loop_
_symmetry_equiv_pos_as_xyz
'x, y, z'
'-x, -y, -z'

loop_
_atom_site_label
_atom_site_type_symbol
_atom_site_fract_x
_atom_site_fract_y
_atom_site_fract_z
_atom_site_U_iso_or_equiv
_atom_site_adp_type
_atom_site_occupancy
_atom_site_symmetry_multiplicity
_atom_site_calc_flag
_atom_site_refinement_flags
C1 C 0.8700(3) 0.3405(3) 0.7161(2) 0.0842(9) Uani 1 1 d .
H1 H 0.8816 0.3875 0.6731 0.101 Uiso 1 1 calc R
C2 C 0.9791(4) 0.3353(5) 0.7801(3) 0.1271(16) Uani 1 1 d .
H2 H 1.0639 0.3800 0.7817 0.153 Uiso 1 1 calc R
C3 C 0.9637(6) 0.2655(5) 0.8407(4) 0.1428(19) Uani 1 1 d .
H3 H 1.0384 0.2615 0.8833 0.171 Uiso 1 1 calc R
C4 C 0.8388(6) 0.2002(4) 0.8403(3) 0.1299(17) Uani 1 1 d .
H4 H 0.8287 0.1512 0.8816 0.156 Uiso 1 1 calc R
C5 C 0.7286(4) 0.2083(3) 0.7779(2) 0.0915(10) Uani 1 1 d .
H5 H 0.6429 0.1664 0.7788 0.110 Uiso 1 1 calc R
C6 C 0.7440(3) 0.2774(2) 0.71457(19) 0.0596(7) Uani 1 1 d .
C7 C 0.6243(3) 0.2872(2) 0.64733(19) 0.0636(7) Uani 1 1 d .
H7A H 0.5467 0.2293 0.6484 0.076 Uiso 1 1 calc R
H7B H 0.6029 0.3583 0.6731 0.076 Uiso 1 1 calc R
C8 C 0.6548(2) 0.3629(2) 0.49821(19) 0.0515(6) Uani 1 1 d .
C9 C 0.6768(2) 0.32097(17) 0.39057(17) 0.0474(6) Uani 1 1 d .
C10 C 0.6816(2) 0.20145(17) 0.38557(17) 0.0451(6) Uani 1 1 d .
C11 C 0.6951(2) 0.11711(19) 0.3085(2) 0.0567(6) Uani 1 1 d .
H11 H 0.7059 0.1288 0.2453 0.068 Uiso 1 1 calc R
C12 C 0.6922(3) 0.0127(2) 0.3277(2) 0.0637(7) Uani 1 1 d .
C13 C 0.6747(2) -0.0056(2) 0.4205(2) 0.0620(7) Uani 1 1 d .
H13 H 0.6730 -0.0756 0.4313 0.074 Uiso 1 1 calc R
C14 C 0.6596(2) 0.0786(2) 0.4976(2) 0.0537(6) Uani 1 1 d .
H14 H 0.6476 0.0668 0.5605 0.064 Uiso 1 1 calc R
C15 C 0.6629(2) 0.18167(18) 0.47815(18) 0.0438(5) Uani 1 1 d .
C16 C 0.5711(2) 0.34094(18) 0.31055(17) 0.0461(6) Uani 1 1 d .
H16 H 0.5373 0.4051 0.3424 0.055 Uiso 1 1 calc R
C17 C 0.4500(2) 0.2421(2) 0.2718(2) 0.0529(6) Uani 1 1 d .
C18 C 0.3489(2) 0.21889(18) 0.33841(18) 0.0474(6) Uani 1 1 d .
C19 C 0.3426(2) 0.29495(19) 0.4252(2) 0.0540(6) Uani 1 1 d .
H19 H 0.4047 0.3632 0.4438 0.065 Uiso 1 1 calc R
C20 C 0.2456(2) 0.2718(2) 0.4856(2) 0.0602(7) Uani 1 1 d .
H20 H 0.2456 0.3235 0.5450 0.072 Uiso 1 1 calc R
C21 C 0.1497(3) 0.1734(2) 0.4584(2) 0.0643(7) Uani 1 1 d .
C22 C 0.0420(3) 0.1509(3) 0.5231(3) 0.0973(10) Uani 1 1 d .
H22A H -0.0355 0.0972 0.4830 0.146 Uiso 1 1 calc R
H22B H 0.0158 0.2187 0.5507 0.146 Uiso 1 1 calc R
H22C H 0.0772 0.1227 0.5769 0.146 Uiso 1 1 calc R
C23 C 0.1557(3) 0.0965(2) 0.3701(2) 0.0723(8) Uani 1 1 d .
H23 H 0.0919 0.0291 0.3506 0.087 Uiso 1 1 calc R
C24 C 0.2529(3) 0.1180(2) 0.3121(2) 0.0643(7) Uani 1 1 d .
H24 H 0.2553 0.0648 0.2542 0.077 Uiso 1 1 calc R
C25 C 0.8071(2) 0.4013(2) 0.3738(2) 0.0584(7) Uani 1 1 d .
H25 H 0.8070 0.4777 0.4083 0.070 Uiso 1 1 calc R
C26 C 0.9695(3) 0.3063(3) 0.2892(3) 0.0949(11) Uani 1 1 d .
H26 H 1.0306 0.2629 0.2706 0.114 Uiso 1 1 calc R
C27 C 0.8742(3) 0.3211(3) 0.2232(3) 0.0826(9) Uani 1 1 d .
H27 H 0.8617 0.2877 0.1547 0.099 Uiso 1 1 calc R
C28 C 0.6481(2) 0.37208(19) 0.22823(18) 0.0520(6) Uani 1 1 d .
H28 H 0.6224 0.3121 0.1664 0.062 Uiso 1 1 calc R
C29 C 0.6261(2) 0.4825(2) 0.20740(19) 0.0541(6) Uani 1 1 d .
C30 C 0.6608(2) 0.51191(19) 0.11339(18) 0.0506(6) Uani 1 1 d .
C31 C 0.7151(3) 0.4460(2) 0.0420(2) 0.0691(7) Uani 1 1 d .
H31 H 0.7301 0.3789 0.0518 0.083 Uiso 1 1 calc R
C32 C 0.7475(3) 0.4775(3) -0.0433(2) 0.0768(8) Uani 1 1 d .
H32 H 0.7856 0.4329 -0.0900 0.092 Uiso 1 1 calc R
C33 C 0.7232(3) 0.5750(3) -0.0585(2) 0.0725(8) Uani 1 1 d .
C34 C 0.6674(3) 0.6426(2) 0.0107(2) 0.0748(8) Uani 1 1 d .
H34 H 0.6506 0.7087 -0.0002 0.090 Uiso 1 1 calc R
C35 C 0.6373(3) 0.6102(2) 0.0959(2) 0.0610(7) Uani 1 1 d .
H35 H 0.6003 0.6554 0.1429 0.073 Uiso 1 1 calc R
Cl1 Cl 0.71513(11) -0.09506(7) 0.23374(7) 0.1136(4) Uani 1 1 d .
Cl2 Cl 0.75962(12) 0.61319(10) -0.16701(7) 0.1268(4) Uani 1 1 d .
N1 N 0.64801(19) 0.27791(16) 0.54405(15) 0.0517(5) Uani 1 1 d .
N2 N 0.7936(2) 0.39194(17) 0.26645(17) 0.0622(6) Uani 1 1 d .
O1 O 0.64615(18) 0.45683(14) 0.53724(14) 0.0701(5) Uani 1 1 d .
O2 O 0.4379(2) 0.18338(17) 0.18739(16) 0.0825(6) Uani 1 1 d .
O3 O 0.5879(2) 0.54737(16) 0.26957(16) 0.0917(7) Uani 1 1 d .
S1 S 0.96968(7) 0.37411(6) 0.41114(7) 0.0816(3) Uani 1 1 d .

loop_
_atom_site_aniso_label
_atom_site_aniso_U_11
_atom_site_aniso_U_22
_atom_site_aniso_U_33
_atom_site_aniso_U_23
_atom_site_aniso_U_13
_atom_site_aniso_U_12
C1 0.063(2) 0.108(2) 0.071(2) 0.0116(18) 0.0096(16) 0.0071(17)
C2 0.070(3) 0.186(5) 0.102(3) 0.016(3) -0.009(2) 0.007(3)
C3 0.123(4) 0.161(5) 0.124(4) 0.007(4) -0.050(3) 0.053(4)
C4 0.180(5) 0.090(3) 0.103(3) 0.024(2) -0.042(3) 0.024(3)
C5 0.103(3) 0.074(2) 0.082(2) 0.0175(18) -0.017(2) 0.0032(18)
C6 0.0571(17) 0.0611(17) 0.0541(16) 0.0048(13) 0.0064(13) 0.0105(13)
C7 0.0571(16) 0.0756(18) 0.0581(17) 0.0122(14) 0.0194(13) 0.0150(13)
C8 0.0401(13) 0.0429(14) 0.0676(17) 0.0071(13) 0.0059(11) 0.0096(10)
C9 0.0444(13) 0.0381(12) 0.0590(16) 0.0109(11) 0.0079(11) 0.0095(10)
C10 0.0398(13) 0.0376(13) 0.0576(16) 0.0120(11) 0.0091(11) 0.0071(9)
C11 0.0667(17) 0.0459(14) 0.0604(16) 0.0130(13) 0.0167(13) 0.0164(12)
C12 0.0625(17) 0.0432(15) 0.081(2) 0.0027(14) 0.0129(14) 0.0161(12)
C13 0.0519(15) 0.0378(14) 0.097(2) 0.0244(15) 0.0081(14) 0.0064(11)
C14 0.0444(14) 0.0497(15) 0.0691(17) 0.0226(13) 0.0116(12) 0.0056(11)
C15 0.0336(12) 0.0415(13) 0.0557(15) 0.0109(11) 0.0078(10) 0.0079(9)
C16 0.0435(13) 0.0392(12) 0.0575(15) 0.0131(11) 0.0104(11) 0.0114(10)
C17 0.0553(15) 0.0447(14) 0.0578(17) 0.0103(13) 0.0040(13) 0.0148(11)
C18 0.0412(13) 0.0414(13) 0.0620(16) 0.0188(12) 0.0026(11) 0.0108(10)
C19 0.0434(14) 0.0359(13) 0.0806(18) 0.0102(13) 0.0092(13) 0.0098(10)
C20 0.0573(16) 0.0476(15) 0.0827(19) 0.0196(13) 0.0196(14) 0.0200(12)
C21 0.0554(16) 0.0587(17) 0.094(2) 0.0425(17) 0.0170(15) 0.0188(13)
C22 0.087(2) 0.084(2) 0.137(3) 0.048(2) 0.049(2) 0.0177(17)
C23 0.0681(19) 0.0522(17) 0.090(2) 0.0259(17) 0.0084(16) -0.0076(13)
C24 0.0702(18) 0.0482(15) 0.0682(18) 0.0142(13) 0.0029(14) 0.0037(13)
C25 0.0488(15) 0.0471(14) 0.082(2) 0.0207(13) 0.0095(13) 0.0119(11)
C26 0.068(2) 0.114(3) 0.143(3) 0.075(2) 0.048(2) 0.0517(19)
C27 0.077(2) 0.094(2) 0.101(2) 0.0424(19) 0.0453(19) 0.0386(17)
C28 0.0528(15) 0.0446(13) 0.0611(16) 0.0131(11) 0.0122(12) 0.0154(11)
C29 0.0611(16) 0.0479(14) 0.0596(16) 0.0139(13) 0.0193(13) 0.0215(12)
C30 0.0525(15) 0.0470(14) 0.0530(15) 0.0119(12) 0.0084(12) 0.0139(11)
C31 0.090(2) 0.0617(17) 0.0645(19) 0.0192(14) 0.0195(16) 0.0305(15)
C32 0.096(2) 0.083(2) 0.0628(19) 0.0228(16) 0.0252(16) 0.0350(17)
C33 0.0724(19) 0.087(2) 0.0646(19) 0.0323(17) 0.0136(15) 0.0171(16)
C34 0.082(2) 0.0697(19) 0.085(2) 0.0382(17) 0.0169(17) 0.0223(15)
C35 0.0688(17) 0.0505(15) 0.0658(18) 0.0153(13) 0.0142(13) 0.0159(12)
Cl1 0.1640(9) 0.0590(5) 0.1142(7) -0.0068(5) 0.0266(6) 0.0469(5)
Cl2 0.1674(10) 0.1499(10) 0.1030(7) 0.0785(7) 0.0594(7) 0.0560(7)
N1 0.0509(12) 0.0512(12) 0.0542(13) 0.0113(10) 0.0088(9) 0.0164(9)
N2 0.0559(14) 0.0607(13) 0.0842(17) 0.0316(12) 0.0270(12) 0.0226(10)
O1 0.0780(13) 0.0464(10) 0.0804(13) 0.0002(9) 0.0086(10) 0.0213(9)
O2 0.0803(14) 0.0771(13) 0.0715(14) -0.0014(12) 0.0142(11) -0.0037(10)
O3 0.149(2) 0.0702(13) 0.0903(15) 0.0368(11) 0.0652(14) 0.0609(13)
S1 0.0463(4) 0.0785(5) 0.1255(8) 0.0396(5) 0.0071(4) 0.0141(3)

loop_
_atom_type_symbol
_atom_type_description
_atom_type_scat_dispersion_real
_atom_type_scat_dispersion_imag
_atom_type_scat_source
C C 0.0033 0.0016 'International Tables Vol C Tables 4.2.6.8 and 6.1.1.4'
H H 0.0000 0.0000 'International Tables Vol C Tables 4.2.6.8 and 6.1.1.4'
N N 0.0061 0.0033 'International Tables Vol C Tables 4.2.6.8 and 6.1.1.4'
O O 0.0106 0.0060 'International Tables Vol C Tables 4.2.6.8 and 6.1.1.4'
S S 0.1246 0.1234 'International Tables Vol C Tables 4.2.6.8 and 6.1.1.4'
Cl Cl 0.1484 0.1585 'International Tables Vol C Tables 4.2.6.8 and 6.1.1.4'

loop_
_geom_angle_atom_site_label_1
_geom_angle_atom_site_label_2
_geom_angle_atom_site_label_3
_geom_angle
C6 C1 C2 120.7(4)
C6 C1 H1 119.6
C2 C1 H1 119.6
C3 C2 C1 120.0(4)
C3 C2 H2 120.0
C1 C2 H2 120.0
C2 C3 C4 120.7(4)
C2 C3 H3 119.6
C4 C3 H3 119.6
C3 C4 C5 119.0(4)
C3 C4 H4 120.5
C5 C4 H4 120.5
C6 C5 C4 120.6(4)
C6 C5 H5 119.7
C4 C5 H5 119.7
C1 C6 C5 119.0(3)
C1 C6 C7 120.3(3)
C5 C6 C7 120.7(2)
N1 C7 C6 112.6(2)
N1 C7 H7A 109.1
C6 C7 H7A 109.1
N1 C7 H7B 109.1
C6 C7 H7B 109.1
H7A C7 H7B 107.8
O1 C8 N1 125.8(2)
O1 C8 C9 125.9(2)
N1 C8 C9 108.28(19)
C10 C9 C8 102.39(18)
C10 C9 C16 116.70(18)
C8 C9 C16 113.61(18)
C10 C9 C25 118.13(18)
C8 C9 C25 107.44(18)
C16 C9 C25 98.78(17)
C11 C10 C15 120.0(2)
C11 C10 C9 131.9(2)
C15 C10 C9 108.03(19)
C10 C11 C12 118.0(2)
C10 C11 H11 121.0
C12 C11 H11 121.0
C13 C12 C11 121.3(2)
C13 C12 Cl1 119.1(2)
C11 C12 Cl1 119.6(2)
C12 C13 C14 120.7(2)
C12 C13 H13 119.6
C14 C13 H13 119.6
C13 C14 C15 117.6(2)
C13 C14 H14 121.2
C15 C14 H14 121.2
C10 C15 C14 122.3(2)
C10 C15 N1 110.21(19)
C14 C15 N1 127.5(2)
C28 C16 C17 113.7(2)
C28 C16 C9 106.56(18)
C17 C16 C9 112.66(17)
C28 C16 H16 107.9
C17 C16 H16 107.9
C9 C16 H16 107.9
O2 C17 C18 120.9(2)
O2 C17 C16 119.9(2)
C18 C17 C16 119.2(2)
C19 C18 C24 117.8(2)
C19 C18 C17 122.5(2)
C24 C18 C17 119.7(2)
C18 C19 C20 121.3(2)
C18 C19 H19 119.3
C20 C19 H19 119.3
C21 C20 C19 120.7(3)
C21 C20 H20 119.7
C19 C20 H20 119.7
C20 C21 C23 117.9(2)
C20 C21 C22 120.1(3)
C23 C21 C22 122.0(3)
C21 C22 H22A 109.5
C21 C22 H22B 109.5
H22A C22 H22B 109.5
C21 C22 H22C 109.5
H22A C22 H22C 109.5
H22B C22 H22C 109.5
C24 C23 C21 121.4(2)
C24 C23 H23 119.3
C21 C23 H23 119.3
C23 C24 C18 120.8(3)
C23 C24 H24 119.6
C18 C24 H24 119.6
N2 C25 C9 106.03(19)
N2 C25 S1 106.77(17)
C9 C25 S1 117.60(16)
N2 C25 H25 108.7
C9 C25 H25 108.7
S1 C25 H25 108.7
C27 C26 S1 114.1(2)
C27 C26 H26 122.9
S1 C26 H26 122.9
C26 C27 N2 114.1(3)
C26 C27 H27 122.9
N2 C27 H27 122.9
N2 C28 C16 107.04(19)
N2 C28 C29 105.95(18)
C16 C28 C29 111.91(19)
N2 C28 H28 110.6
C16 C28 H28 110.6
C29 C28 H28 110.6
O3 C29 C30 119.9(2)
O3 C29 C28 120.1(2)
C30 C29 C28 119.9(2)
C31 C30 C35 118.0(2)
C31 C30 C29 123.5(2)
C35 C30 C29 118.5(2)
C32 C31 C30 121.4(2)
C32 C31 H31 119.3
C30 C31 H31 119.3
C33 C32 C31 119.2(3)
C33 C32 H32 120.4
C31 C32 H32 120.4
C32 C33 C34 121.0(3)
C32 C33 Cl2 119.4(2)
C34 C33 Cl2 119.6(2)
C35 C34 C33 118.8(3)
C35 C34 H34 120.6
C33 C34 H34 120.6
C34 C35 C30 121.5(3)
C34 C35 H35 119.2
C30 C35 H35 119.2
C8 N1 C15 111.08(19)
C8 N1 C7 123.6(2)
C15 N1 C7 125.3(2)
C27 N2 C25 109.4(2)
C27 N2 C28 121.5(2)
C25 N2 C28 107.40(18)
C26 S1 C25 89.52(14)

loop_
_geom_bond_atom_site_label_1
_geom_bond_atom_site_label_2
_geom_bond_distance
C1 C6 1.367(4)
C1 C2 1.369(5)
C1 H1 0.9300
C2 C3 1.346(6)
C2 H2 0.9300
C3 C4 1.373(7)
C3 H3 0.9300
C4 C5 1.378(5)
C4 H4 0.9300
C5 C6 1.368(4)
C5 H5 0.9300
C6 C7 1.497(4)
C7 N1 1.454(3)
C7 H7A 0.9700
C7 H7B 0.9700
C8 O1 1.218(3)
C8 N1 1.360(3)
C8 C9 1.519(3)
C9 C10 1.513(3)
C9 C16 1.559(3)
C9 C25 1.576(3)
C10 C11 1.371(3)
C10 C15 1.381(3)
C11 C12 1.403(3)
C11 H11 0.9300
C12 C13 1.375(4)
C12 Cl1 1.734(3)
C13 C14 1.375(4)
C13 H13 0.9300
C14 C15 1.387(3)
C14 H14 0.9300
C15 N1 1.397(3)
C16 C28 1.525(3)
C16 C17 1.526(3)
C16 H16 0.9800
C17 O2 1.214(3)
C17 C18 1.481(3)
C18 C19 1.378(3)
C18 C24 1.395(3)
C19 C20 1.387(3)
C19 H19 0.9300
C20 C21 1.372(3)
C20 H20 0.9300
C21 C23 1.397(4)
C21 C22 1.510(4)
C22 H22A 0.9600
C22 H22B 0.9600
C22 H22C 0.9600
C23 C24 1.362(4)
C23 H23 0.9300
C24 H24 0.9300
C25 N2 1.450(3)
C25 S1 1.807(2)
C25 H25 0.9800
C26 C27 1.331(4)
C26 S1 1.712(4)
C26 H26 0.9300
C27 N2 1.415(3)
C27 H27 0.9300
C28 N2 1.474(3)
C28 C29 1.544(3)
C28 H28 0.9800
C29 O3 1.204(3)
C29 C30 1.486(3)
C30 C31 1.382(3)
C30 C35 1.383(3)
C31 C32 1.376(4)
C31 H31 0.9300
C32 C33 1.365(4)
C32 H32 0.9300
C33 C34 1.384(4)
C33 Cl2 1.728(3)
C34 C35 1.373(4)
C34 H34 0.9300
C35 H35 0.9300

loop_
_platon_squeeze_void_nr
_platon_squeeze_void_average_x
_platon_squeeze_void_average_y
_platon_squeeze_void_average_z
_platon_squeeze_void_volume
_platon_squeeze_void_count_electrons
_platon_squeeze_void_content
1 -0.032 0.000 0.000 243 48 ' '
